data_9005075
loop_
_publ_author_name
'de Villiers, J. P. R.'
'Dobson, S. M.'
'Buseck, P. R.'

_publ_section_title
;
 Refinement of the crystal structure of neltnerite,
 a member of the bixbyite-braunite group of minerals
;
_journal_name_full 'European Journal of Mineralogy'
_journal_page_first 567
_journal_page_last 573
_journal_paper_doi 10.1127/ejm/3/3/0567
_journal_volume 3
_journal_year 1991
_chemical_formula_sum 'Ca0.95 Mn6.05 O12 Si'
_chemical_name_mineral Neltnerite
_space_group_IT_number 142
_symmetry_space_group_name_Hall '-I 4bd 2c'
_symmetry_space_group_name_H-M 'I 41/a c d :2'
_cell_angle_alpha 90
_cell_angle_beta 90
_cell_angle_gamma 90
_cell_length_a 9.468
_cell_length_b 9.468
_cell_length_c 18.862
_cell_formula_units_Z 8
_cell_volume 1690.847
_database_code_amcsd 0006420
_exptl_crystal_density_diffrn 4.640
_cod_original_sg_symbol_H-M 'I 41/a c d'
_cod_original_formula_sum 'Ca.95 Mn6.05 Si O12'
_cod_database_code 9005075

loop_
_space_group_symop_operation_xyz
x,y,z
1/2+x,1/2+y,1/2+z
1/4-y,3/4-x,3/4+z
3/4-y,1/4-x,1/4+z
1/4+y,3/4+x,3/4-z
3/4+y,1/4+x,1/4-z
1/4+y,3/4-x,1/4-z
3/4+y,1/4-x,3/4-z
1/4-y,3/4+x,1/4+z
3/4-y,1/4+x,3/4+z
1/2+x,-y,z
+x,1/2-y,1/2+z
1/2-x,y,-z
-x,1/2+y,1/2-z
1/2+x,y,1/2-z
+x,1/2+y,-z
1/2-x,-y,1/2+z
-x,1/2-y,+z
1/4+y,1/4+x,1/4+z
3/4+y,3/4+x,3/4+z
1/4-y,1/4-x,1/4-z
3/4-y,3/4-x,3/4-z
1/4-y,1/4+x,3/4-z
3/4-y,3/4+x,1/4-z
1/4+y,1/4-x,3/4+z
3/4+y,3/4-x,1/4+z
-x,y,1/2+z
1/2-x,1/2+y,+z
x,-y,1/2-z
1/2+x,1/2-y,-z
-x,-y,-z
1/2-x,1/2-y,1/2-z

loop_
_atom_site_aniso_label
_atom_site_aniso_U_11
_atom_site_aniso_U_22
_atom_site_aniso_U_33
_atom_site_aniso_U_12
_atom_site_aniso_U_13
_atom_site_aniso_U_23
CaM1 0.00500 0.00500 0.00590 -0.00090 0.00000 0.00000
MnM1 0.00500 0.00500 0.00590 -0.00090 0.00000 0.00000
MnM2 0.00440 0.00470 0.00430 -0.00150 -0.00100 -0.00010
MnM3 0.00370 0.00520 0.00550 0.00000 0.00000 0.00140
MnM4 0.00450 0.00450 0.00440 -0.00110 0.00030 -0.00030
Si 0.00370 0.00370 0.00580 0.00000 0.00000 0.00000
O1 0.00710 0.00480 0.00740 -0.00120 0.00140 -0.00080
O2 0.00540 0.00540 0.00480 -0.00140 -0.00120 -0.00010
O3 0.00700 0.00740 0.00640 -0.00090 -0.00120 -0.00180

loop_
_atom_site_label
_atom_site_fract_x
_atom_site_fract_y
_atom_site_fract_z
_atom_site_occupancy
_atom_site_U_iso_or_equiv
CaM1 0.00000 0.25000 0.12500 0.95000 0.00530
MnM1 0.00000 0.25000 0.12500 0.05000 0.00530
MnM2 0.00000 0.00000 0.00000 1.00000 0.00450
MnM3 0.02830 0.00000 0.25000 1.00000 0.00480
MnM4 0.23750 0.48750 0.12500 1.00000 0.00450
Si 0.00000 0.25000 0.37500 1.00000 0.00440
O1 0.15660 0.36420 0.05310 1.00000 0.00640
O2 0.14220 0.07910 0.05640 1.00000 0.00520
O3 0.42120 0.13550 0.07480 1.00000 0.00690

loop_
_cod_related_entry_id
_cod_related_entry_database
_cod_related_entry_code
1 AMCSD 0006420
